data_4022787
loop_
_publ_author_name
'Devarajulu Sureshkumar'
'Thanikachalam Gunasundari'
'Venkataraman Ganesh'
'Srinivasan Chandrasekaran'

_publ_section_title
;
 Regio- and Stereospecific Synthesis of \b-Sulfonamidodisulfides
 and \b-Sulfonamidosulfides from Aziridines using Tetrathiomolybdate
 as a Sulfur Transfer Reagent
;
_journal_name_full 'Journal of Organic Chemistry'
_journal_page_first 2106
_journal_page_last 2117
_journal_paper_doi 10.1021/jo0624389
_journal_volume 72
_journal_year 2007
_chemical_formula_moiety 'C24 H32 N2 O4 S4'
_chemical_formula_sum 'C24 H32 N2 O4 S4'
_chemical_formula_weight 540.76
_chemical_melting_point 431.15
_chemical_name_common beta-aminodisulfide
_chemical_name_systematic
;
 ?
;
_space_group_IT_number 14
_symmetry_cell_setting monoclinic
_symmetry_space_group_name_Hall '-P 2ybc'
_symmetry_space_group_name_H-M 'P 1 21/c 1'
_atom_sites_solution_hydrogens geom
_atom_sites_solution_primary direct
_atom_sites_solution_secondary difmap
_audit_creation_method SHELXL-97
_cell_angle_alpha 90.00
_cell_angle_beta 108.062(6)
_cell_angle_gamma 90.00
_cell_formula_units_Z 8
_cell_length_a 18.658(6)
_cell_length_b 18.402(6)
_cell_length_c 16.909(6)
_cell_measurement_temperature 296(2)
_cell_measurement_theta_max 25.00
_cell_measurement_theta_min 1.15
_cell_volume 5520(3)
_computing_cell_refinement SMART
_computing_data_collection 'SMART (Bruker, 1998)'
_computing_data_reduction 'SAINT (Bruker, 1998)'
_computing_molecular_graphics 'Ortep-3 for Windows (Farrugia, 1997) and CAMERON (Watkin et al., 1993)'
_computing_publication_material 'PLATON (Spek, 2003)'
_computing_structure_refinement 'SHELXL-97 (Sheldrick, 1997)'
_computing_structure_solution 'SIR92 (Altomare et al., 1993)'
_diffrn_ambient_temperature 296(2)
_diffrn_measured_fraction_theta_full 1.000
_diffrn_measured_fraction_theta_max 1.000
_diffrn_measurement_device_type 'Bruker SMART CCD area detector'
_diffrn_measurement_method '\f and \w scans'
_diffrn_radiation_monochromator graphite
_diffrn_radiation_source 'fine-focus sealed tube'
_diffrn_radiation_type MoK\a
_diffrn_radiation_wavelength 0.71073
_diffrn_reflns_av_R_equivalents 0.1356
_diffrn_reflns_av_sigmaI/netI 0.1452
_diffrn_reflns_limit_h_max 22
_diffrn_reflns_limit_h_min -22
_diffrn_reflns_limit_k_max 21
_diffrn_reflns_limit_k_min -21
_diffrn_reflns_limit_l_max 20
_diffrn_reflns_limit_l_min -20
_diffrn_reflns_number 39257
_diffrn_reflns_theta_full 25.00
_diffrn_reflns_theta_max 25.00
_diffrn_reflns_theta_min 1.15
_exptl_absorpt_coefficient_mu 0.376
_exptl_absorpt_correction_T_max 0.9670
_exptl_absorpt_correction_T_min 0.9252
_exptl_absorpt_correction_type multi-scan
_exptl_absorpt_process_details '(SADABS; Sheldrick, 1997)'
_exptl_crystal_colour colorless
_exptl_crystal_density_diffrn 1.301
_exptl_crystal_density_method 'not measured'
_exptl_crystal_description block
_exptl_crystal_F_000 2288
_exptl_crystal_size_max 0.21
_exptl_crystal_size_mid 0.10
_exptl_crystal_size_min 0.09
_refine_diff_density_max 0.721
_refine_diff_density_min -0.567
_refine_diff_density_rms 0.067
_refine_ls_extinction_method none
_refine_ls_goodness_of_fit_ref 0.984
_refine_ls_hydrogen_treatment refall
_refine_ls_matrix_type full
_refine_ls_number_parameters 617
_refine_ls_number_reflns 9716
_refine_ls_number_restraints 0
_refine_ls_restrained_S_all 0.984
_refine_ls_R_factor_all 0.2810
_refine_ls_R_factor_gt 0.1142
_refine_ls_shift/su_max 0.000
_refine_ls_shift/su_mean 0.000
_refine_ls_structure_factor_coef Fsqd
_refine_ls_weighting_details 'calc w=1/[\s^2^(Fo^2^)+(0.1202P)^2^+0.0000P] where P=(Fo^2^+2Fc^2^)/3'
_refine_ls_weighting_scheme calc
_refine_ls_wR_factor_gt 0.2252
_refine_ls_wR_factor_ref 0.2819
_reflns_number_gt 3438
_reflns_number_total 9716
_reflns_threshold_expression I>2sigma(I)
_cod_data_source_file jo0624389si20070101_074737_07.cif
_cod_data_source_block compound11a
_cod_depositor_comments
;
The following automatic conversions were performed:
'_symmetry_cell_setting' value 'Monoclinic' changed to 'monoclinic'
according to '/home/saulius/struct/CIF-dictionaries/cif_core.dic'
dictionary named 'cif_core.dic' version 2.4.1 from 2010-06-29.

Automatic conversion script
Id: cif_fix_enum 1527 2010-12-29 10:47:43Z saulius 

The following automatic conversions were performed:

'_chemical_melting_point' value '158 deg' was changed to '431.15' -
it was converted from degrees Celsius(C) to Kelvins(K).

Automatic conversion script
Id: cif_fix_values 1646 2011-03-28 12:23:43Z adriana 
;
_cod_original_sg_symbol_H-M 'P 21/c'
_cod_database_code 4022787

loop_
_symmetry_equiv_pos_as_xyz
'x, y, z'
'-x, y+1/2, -z+1/2'
'-x, -y, -z'
'x, -y-1/2, z-1/2'

loop_
_atom_site_label
_atom_site_type_symbol
_atom_site_fract_x
_atom_site_fract_y
_atom_site_fract_z
_atom_site_U_iso_or_equiv
_atom_site_adp_type
_atom_site_occupancy
_atom_site_symmetry_multiplicity
_atom_site_calc_flag
_atom_site_refinement_flags
S5 S -0.16879(12) 0.77128(12) 0.82322(12) 0.0718(6) Uani 1 1 d .
S4 S 0.31695(14) 0.96885(14) 0.84679(13) 0.0843(7) Uani 1 1 d .
S1 S 0.66053(15) 0.91932(15) 0.63827(13) 0.0963(8) Uani 1 1 d .
S8 S 0.16390(15) 0.86106(15) 0.61366(14) 0.0988(8) Uani 1 1 d .
S3 S 0.49206(13) 1.08821(14) 0.70557(17) 0.1134(9) Uani 1 1 d .
S7 S 0.05351(15) 0.67279(16) 0.7622(2) 0.1417(12) Uani 1 1 d .
S6 S -0.01825(15) 0.68013(19) 0.6440(2) 0.1495(13) Uani 1 1 d .
S2 S 0.55655(15) 1.0616(2) 0.82350(17) 0.1561(15) Uani 1 1 d .
O5 O -0.1470(3) 0.7045(3) 0.8674(3) 0.0943(17) Uani 1 1 d .
O6 O -0.2336(3) 0.8090(3) 0.8292(3) 0.0797(15) Uani 1 1 d .
N3 N -0.1862(3) 0.7557(4) 0.7277(4) 0.084(2) Uani 1 1 d .
H3 H -0.2220 0.7792 0.6927 0.101 Uiso 1 1 calc R
O3 O 0.2496(3) 0.9271(3) 0.8335(3) 0.1013(18) Uani 1 1 d .
O2 O 0.6465(4) 0.9856(3) 0.5934(3) 0.120(2) Uani 1 1 d .
O1 O 0.7130(3) 0.8686(3) 0.6235(3) 0.1053(19) Uani 1 1 d .
C29 C -0.0916(5) 0.8292(5) 0.8563(5) 0.069(2) Uani 1 1 d .
N2 N 0.3115(4) 1.0038(4) 0.7589(4) 0.088(2) Uani 1 1 d .
H2 H 0.2766 0.9891 0.7155 0.106 Uiso 1 1 calc R
O4 O 0.3336(3) 1.0253(3) 0.9081(3) 0.109(2) Uani 1 1 d .
O8 O 0.1518(3) 0.8101(4) 0.5479(4) 0.124(2) Uani 1 1 d .
N4 N 0.1915(4) 0.8187(4) 0.7000(4) 0.099(2) Uani 1 1 d .
H4 H 0.2250 0.8382 0.7413 0.119 Uiso 1 1 calc R
C23 C 0.3934(4) 0.9083(4) 0.8733(4) 0.073(2) Uani 1 1 d .
N1 N 0.6925(4) 0.9371(4) 0.7353(4) 0.103(2) Uani 1 1 d .
H1 H 0.7246 0.9080 0.7674 0.123 Uiso 1 1 calc R
O7 O 0.2186(3) 0.9177(4) 0.6218(3) 0.114(2) Uani 1 1 d .
C18 C 0.4005(5) 0.8538(5) 0.8207(5) 0.093(3) Uani 1 1 d .
H18 H 0.3649 0.8496 0.7684 0.112 Uiso 1 1 calc R
C17 C 0.3643(5) 1.0604(5) 0.7492(5) 0.087(3) Uani 1 1 d .
H17 H 0.3989 1.0748 0.8034 0.104 Uiso 1 1 calc R
C22 C 0.4466(5) 0.9138(4) 0.9511(5) 0.085(2) Uani 1 1 d .
H22 H 0.4434 0.9502 0.9880 0.102 Uiso 1 1 calc R
C20 C 0.5107(5) 0.8097(5) 0.9201(6) 0.078(2) Uani 1 1 d .
C11 C 0.6492(4) 0.9408(5) 0.8858(5) 0.090(3) Uani 1 1 d .
H11A H 0.6190 0.9482 0.9227 0.107 Uiso 1 1 calc R
H11B H 0.6567 0.8890 0.8809 0.107 Uiso 1 1 calc R
C42 C 0.0785(5) 0.9023(5) 0.6071(5) 0.085(3) Uani 1 1 d .
C15 C 0.2972(5) 1.1019(5) 0.6128(6) 0.109(3) Uani 1 1 d .
H15A H 0.2473 1.0805 0.5980 0.130 Uiso 1 1 calc R
H15B H 0.2959 1.1432 0.5767 0.130 Uiso 1 1 calc R
C32 C -0.1408(6) 0.6994(6) 0.6945(6) 0.114(3) Uani 1 1 d .
H32 H -0.1097 0.6682 0.7389 0.137 Uiso 1 1 calc R
C45 C -0.0597(6) 0.9680(6) 0.5943(7) 0.100(3) Uani 1 1 d .
C5 C 0.5744(5) 0.8757(5) 0.6207(5) 0.081(3) Uani 1 1 d .
C13 C 0.4067(4) 1.0333(4) 0.6932(4) 0.081(2) Uani 1 1 d .
H13 H 0.4188 0.9816 0.7024 0.097 Uiso 1 1 calc R
C2 C 0.4383(7) 0.7995(7) 0.5937(7) 0.115(3) Uani 1 1 d .
C14 C 0.3535(5) 1.0475(5) 0.6047(4) 0.094(3) Uani 1 1 d .
H14A H 0.3816 1.0662 0.5694 0.113 Uiso 1 1 calc R
H14B H 0.3285 1.0029 0.5803 0.113 Uiso 1 1 calc R
C21 C 0.5048(5) 0.8637(5) 0.9726(5) 0.083(2) Uani 1 1 d .
H21 H 0.5410 0.8671 1.0247 0.100 Uiso 1 1 calc R
C36 C -0.0961(5) 0.7421(5) 0.6561(6) 0.103(3) Uani 1 1 d .
H36 H -0.0761 0.7861 0.6878 0.123 Uiso 1 1 calc R
C10 C 0.7235(5) 0.9793(6) 0.9183(5) 0.111(3) Uani 1 1 d .
H10A H 0.7274 1.0032 0.9706 0.133 Uiso 1 1 calc R
H10B H 0.7647 0.9450 0.9274 0.133 Uiso 1 1 calc R
C16 C 0.3221(5) 1.1256(5) 0.7027(6) 0.101(3) Uani 1 1 d .
H16A H 0.2790 1.1372 0.7210 0.121 Uiso 1 1 calc R
H16B H 0.3548 1.1678 0.7109 0.121 Uiso 1 1 calc R
C28 C -0.0241(6) 0.8058(5) 0.9073(5) 0.100(3) Uani 1 1 d .
H28 H -0.0185 0.7574 0.9239 0.120 Uiso 1 1 calc R
C12 C 0.6114(5) 0.9738(5) 0.8020(6) 0.100(3) Uani 1 1 d .
H12 H 0.5792 0.9398 0.7618 0.120 Uiso 1 1 calc R
C47 C 0.0157(7) 0.8867(5) 0.5423(6) 0.107(3) Uani 1 1 d .
H47 H 0.0187 0.8537 0.5017 0.128 Uiso 1 1 calc R
C46 C -0.0528(7) 0.9196(6) 0.5363(6) 0.114(4) Uani 1 1 d .
H46 H -0.0949 0.9082 0.4916 0.136 Uiso 1 1 calc R
C26 C 0.0300(6) 0.9229(7) 0.9099(8) 0.113(3) Uani 1 1 d .
C6 C 0.5726(6) 0.8082(6) 0.6556(6) 0.104(3) Uani 1 1 d .
H6 H 0.6172 0.7875 0.6889 0.124 Uiso 1 1 calc R
C37 C 0.1166(5) 0.7521(5) 0.7711(6) 0.101(3) Uani 1 1 d .
H37 H 0.0884 0.7978 0.7638 0.122 Uiso 1 1 calc R
C41 C 0.1607(5) 0.7462(7) 0.7108(6) 0.115(3) Uani 1 1 d .
H41 H 0.1288 0.7273 0.6572 0.138 Uiso 1 1 calc R
C19 C 0.4576(6) 0.8069(5) 0.8436(6) 0.096(3) Uani 1 1 d .
H19 H 0.4615 0.7712 0.8063 0.116 Uiso 1 1 calc R
C4 C 0.5065(7) 0.9044(5) 0.5706(5) 0.108(3) Uani 1 1 d .
H4A H 0.5056 0.9498 0.5461 0.129 Uiso 1 1 calc R
C24 C 0.5752(5) 0.7563(5) 0.9448(6) 0.120(3) Uani 1 1 d .
H24A H 0.5556 0.7077 0.9398 0.180 Uiso 1 1 calc R
H24B H 0.6051 0.7651 1.0013 0.180 Uiso 1 1 calc R
H24C H 0.6059 0.7621 0.9089 0.180 Uiso 1 1 calc R
C8 C 0.6666(6) 1.0074(7) 0.7740(6) 0.139(5) Uani 1 1 d .
H8 H 0.6468 1.0463 0.7335 0.167 Uiso 1 1 calc R
C43 C 0.0724(6) 0.9504(6) 0.6640(6) 0.125(4) Uani 1 1 d .
H43 H 0.1148 0.9624 0.7081 0.150 Uiso 1 1 calc R
C7 C 0.5068(8) 0.7715(6) 0.6422(6) 0.111(3) Uani 1 1 d .
H7 H 0.5077 0.7260 0.6664 0.133 Uiso 1 1 calc R
C27 C 0.0368(5) 0.8528(8) 0.9353(6) 0.116(3) Uani 1 1 d .
H27 H 0.0822 0.8361 0.9714 0.140 Uiso 1 1 calc R
C35 C -0.1474(5) 0.7590(6) 0.5696(6) 0.122(3) Uani 1 1 d .
H35A H -0.1731 0.8050 0.5688 0.147 Uiso 1 1 calc R
H35B H -0.1191 0.7613 0.5303 0.147 Uiso 1 1 calc R
C44 C 0.0052(7) 0.9819(6) 0.6585(6) 0.135(4) Uani 1 1 d .
H44 H 0.0030 1.0144 0.6998 0.162 Uiso 1 1 calc R
C33 C -0.1936(6) 0.6549(6) 0.6222(8) 0.139(4) Uani 1 1 d .
H33A H -0.1718 0.6081 0.6169 0.166 Uiso 1 1 calc R
H33B H -0.2424 0.6475 0.6301 0.166 Uiso 1 1 calc R
C3 C 0.4408(7) 0.8659(8) 0.5570(7) 0.126(4) Uani 1 1 d .
H3A H 0.3964 0.8853 0.5218 0.151 Uiso 1 1 calc R
C30 C -0.0972(5) 0.8993(6) 0.8306(6) 0.111(3) Uani 1 1 d .
H30 H -0.1424 0.9160 0.7940 0.133 Uiso 1 1 calc R
C48 C -0.1355(6) 1.0033(6) 0.5888(6) 0.141(4) Uani 1 1 d .
H48A H -0.1490 1.0373 0.5435 0.211 Uiso 1 1 calc R
H48B H -0.1314 1.0283 0.6398 0.211 Uiso 1 1 calc R
H48C H -0.1736 0.9665 0.5795 0.211 Uiso 1 1 calc R
C9 C 0.7264(5) 1.0336(6) 0.8545(7) 0.133(4) Uani 1 1 d .
H9A H 0.7761 1.0347 0.8475 0.160 Uiso 1 1 calc R
H9B H 0.7143 1.0817 0.8699 0.160 Uiso 1 1 calc R
C31 C -0.0364(7) 0.9469(6) 0.8579(7) 0.132(4) Uani 1 1 d .
H31 H -0.0416 0.9951 0.8405 0.158 Uiso 1 1 calc R
C38 C 0.1759(7) 0.7481(7) 0.8564(6) 0.138(4) Uani 1 1 d .
H38A H 0.1905 0.7965 0.8782 0.165 Uiso 1 1 calc R
H38B H 0.1567 0.7218 0.8952 0.165 Uiso 1 1 calc R
C34 C -0.2001(7) 0.7002(8) 0.5501(7) 0.172(6) Uani 1 1 d .
H34A H -0.1912 0.6709 0.5064 0.207 Uiso 1 1 calc R
H34B H -0.2509 0.7196 0.5295 0.207 Uiso 1 1 calc R
C40 C 0.2225(7) 0.6898(7) 0.7546(10) 0.160(5) Uani 1 1 d .
H40A H 0.2033 0.6406 0.7446 0.192 Uiso 1 1 calc R
H40B H 0.2662 0.6944 0.7354 0.192 Uiso 1 1 calc R
C39 C 0.2414(8) 0.7091(9) 0.8434(10) 0.181(6) Uani 1 1 d .
H39A H 0.2857 0.7399 0.8596 0.217 Uiso 1 1 calc R
H39B H 0.2522 0.6654 0.8772 0.217 Uiso 1 1 calc R
C1 C 0.3645(6) 0.7598(7) 0.5777(8) 0.175(5) Uani 1 1 d .
H1A H 0.3246 0.7943 0.5715 0.263 Uiso 1 1 calc R
H1B H 0.3672 0.7282 0.6237 0.263 Uiso 1 1 calc R
H1C H 0.3548 0.7315 0.5278 0.263 Uiso 1 1 calc R
C25 C 0.0978(6) 0.9752(7) 0.9393(8) 0.197(6) Uani 1 1 d .
H25A H 0.1033 1.0013 0.8924 0.295 Uiso 1 1 calc R
H25B H 0.1428 0.9478 0.9649 0.295 Uiso 1 1 calc R
H25C H 0.0894 1.0089 0.9788 0.295 Uiso 1 1 calc R

loop_
_atom_site_aniso_label
_atom_site_aniso_U_11
_atom_site_aniso_U_22
_atom_site_aniso_U_33
_atom_site_aniso_U_23
_atom_site_aniso_U_13
_atom_site_aniso_U_12
S5 0.0809(15) 0.0752(16) 0.0577(13) 0.0030(12) 0.0193(11) -0.0054(13)
S4 0.0917(17) 0.1049(19) 0.0543(13) -0.0069(13) 0.0197(12) 0.0127(15)
S1 0.122(2) 0.112(2) 0.0583(14) 0.0124(14) 0.0326(14) 0.0277(18)
S8 0.110(2) 0.124(2) 0.0620(15) -0.0166(15) 0.0272(14) -0.0218(18)
S3 0.0828(16) 0.123(2) 0.124(2) -0.0023(17) 0.0171(15) 0.0126(15)
S7 0.100(2) 0.135(3) 0.187(3) 0.036(2) 0.040(2) 0.0013(18)
S6 0.094(2) 0.199(3) 0.160(3) -0.078(2) 0.0465(19) -0.018(2)
S2 0.0985(19) 0.238(4) 0.106(2) -0.080(2) -0.0055(16) 0.054(2)
O5 0.106(4) 0.080(4) 0.096(4) 0.001(3) 0.029(3) -0.019(3)
O6 0.077(4) 0.101(4) 0.067(3) 0.001(3) 0.031(3) 0.007(3)
N3 0.081(4) 0.099(5) 0.064(4) -0.017(4) 0.009(4) 0.011(4)
O3 0.087(4) 0.146(5) 0.076(4) -0.005(4) 0.033(3) -0.011(4)
O2 0.161(6) 0.119(5) 0.077(4) 0.030(4) 0.033(4) 0.016(4)
O1 0.118(5) 0.133(5) 0.071(4) 0.007(3) 0.038(3) 0.035(4)
C29 0.082(6) 0.075(6) 0.049(5) -0.001(4) 0.017(4) -0.004(5)
N2 0.093(5) 0.107(5) 0.055(4) -0.004(4) 0.007(4) -0.007(4)
O4 0.144(5) 0.114(5) 0.062(3) -0.016(3) 0.021(3) 0.027(4)
O8 0.139(5) 0.153(6) 0.078(4) -0.040(4) 0.031(4) -0.016(4)
N4 0.098(5) 0.107(6) 0.079(5) 0.006(4) 0.009(4) -0.025(5)
C23 0.085(6) 0.087(6) 0.043(5) -0.009(4) 0.015(4) -0.011(5)
N1 0.134(6) 0.104(6) 0.066(5) -0.013(4) 0.024(4) 0.047(5)
O7 0.114(5) 0.156(6) 0.069(4) -0.005(4) 0.025(3) -0.046(5)
C18 0.099(7) 0.104(7) 0.057(5) -0.019(5) -0.004(5) 0.017(6)
C17 0.088(6) 0.115(8) 0.049(5) -0.017(5) 0.008(5) 0.024(6)
C22 0.104(7) 0.072(6) 0.068(6) 0.001(5) 0.012(5) -0.003(6)
C20 0.083(6) 0.063(6) 0.089(7) 0.013(5) 0.027(6) 0.008(5)
C11 0.082(6) 0.100(7) 0.093(7) 0.004(6) 0.037(5) -0.003(6)
C42 0.110(8) 0.092(7) 0.048(5) -0.014(5) 0.018(5) -0.019(6)
C15 0.095(7) 0.121(8) 0.088(7) 0.021(6) -0.003(6) 0.017(6)
C32 0.127(8) 0.126(9) 0.077(6) 0.003(6) 0.013(6) -0.059(8)
C45 0.114(9) 0.090(7) 0.087(7) 0.006(6) 0.018(7) -0.019(7)
C5 0.122(8) 0.081(7) 0.044(5) 0.011(4) 0.030(5) 0.034(6)
C13 0.086(6) 0.078(6) 0.066(5) -0.006(4) 0.004(5) 0.011(5)
C2 0.145(12) 0.118(10) 0.091(8) 0.002(7) 0.052(8) 0.024(9)
C14 0.102(7) 0.119(8) 0.056(5) -0.005(5) 0.014(5) -0.003(6)
C21 0.099(7) 0.083(7) 0.052(5) 0.004(5) 0.001(5) -0.004(6)
C36 0.097(7) 0.107(7) 0.085(7) -0.004(6) 0.001(6) -0.021(6)
C10 0.118(8) 0.137(9) 0.066(6) -0.001(6) 0.011(6) -0.019(7)
C16 0.091(6) 0.097(7) 0.108(8) -0.004(6) 0.021(6) 0.035(6)
C28 0.094(7) 0.109(8) 0.083(7) 0.016(6) 0.006(6) -0.009(7)
C12 0.091(7) 0.088(7) 0.093(7) 0.010(5) -0.013(6) -0.021(5)
C47 0.114(8) 0.097(8) 0.094(8) -0.016(6) 0.009(7) -0.022(7)
C46 0.118(9) 0.099(8) 0.093(8) -0.004(7) -0.013(7) -0.042(7)
C26 0.094(9) 0.110(9) 0.127(9) -0.020(8) 0.023(7) -0.022(8)
C6 0.098(8) 0.123(9) 0.083(7) 0.014(7) 0.017(6) 0.016(7)
C37 0.083(6) 0.102(7) 0.109(8) 0.006(6) 0.016(6) -0.002(5)
C41 0.095(7) 0.174(12) 0.076(6) 0.010(7) 0.026(6) 0.009(8)
C19 0.114(8) 0.093(7) 0.074(7) -0.017(5) 0.017(6) 0.014(6)
C4 0.146(9) 0.095(8) 0.066(6) 0.014(5) 0.008(7) 0.047(8)
C24 0.129(8) 0.106(8) 0.124(8) 0.013(6) 0.037(7) 0.009(7)
C8 0.100(8) 0.219(14) 0.079(7) 0.044(8) -0.002(6) -0.064(9)
C43 0.105(8) 0.161(10) 0.086(7) -0.045(7) -0.005(6) 0.021(8)
C7 0.131(9) 0.113(8) 0.076(7) 0.031(6) 0.014(7) 0.026(9)
C27 0.082(8) 0.151(11) 0.090(7) -0.003(8) -0.012(5) -0.007(8)
C35 0.105(7) 0.172(11) 0.088(7) 0.028(7) 0.027(6) -0.015(8)
C44 0.134(10) 0.164(11) 0.082(7) -0.053(7) 0.000(7) 0.022(9)
C33 0.139(9) 0.119(9) 0.177(12) -0.053(9) 0.077(9) -0.073(8)
C3 0.099(9) 0.147(12) 0.103(9) -0.013(8) -0.009(7) 0.013(8)
C30 0.081(7) 0.102(8) 0.137(9) 0.017(7) 0.015(6) -0.020(7)
C48 0.120(9) 0.153(10) 0.135(9) 0.016(8) 0.019(7) 0.012(8)
C9 0.105(8) 0.121(9) 0.143(10) 0.012(8) -0.006(7) -0.041(7)
C31 0.134(10) 0.091(8) 0.162(11) 0.021(7) 0.032(9) -0.019(8)
C38 0.140(10) 0.181(12) 0.088(8) 0.017(7) 0.028(8) -0.046(9)
C34 0.173(12) 0.254(16) 0.090(9) -0.038(10) 0.042(8) -0.094(12)
C40 0.130(11) 0.136(10) 0.217(15) 0.008(11) 0.061(11) 0.043(9)
C39 0.125(11) 0.211(16) 0.187(15) 0.077(13) 0.020(12) 0.026(10)
C1 0.116(9) 0.200(13) 0.207(14) -0.024(11) 0.047(9) -0.004(10)
C25 0.134(10) 0.214(14) 0.215(14) -0.037(11) 0.015(9) -0.092(10)

loop_
_atom_type_symbol
_atom_type_description
_atom_type_scat_dispersion_real
_atom_type_scat_dispersion_imag
_atom_type_scat_source
C C 0.0033 0.0016 'International Tables Vol C Tables 4.2.6.8 and 6.1.1.4'
H H 0.0000 0.0000 'International Tables Vol C Tables 4.2.6.8 and 6.1.1.4'
N N 0.0061 0.0033 'International Tables Vol C Tables 4.2.6.8 and 6.1.1.4'
O O 0.0106 0.0060 'International Tables Vol C Tables 4.2.6.8 and 6.1.1.4'
S S 0.1246 0.1234 'International Tables Vol C Tables 4.2.6.8 and 6.1.1.4'

loop_
_geom_angle_atom_site_label_1
_geom_angle_atom_site_label_2
_geom_angle_atom_site_label_3
_geom_angle
O6 S5 O5 119.5(3)
O6 S5 N3 104.6(3)
O5 S5 N3 108.3(4)
O6 S5 C29 108.4(4)
O5 S5 C29 106.6(4)
N3 S5 C29 109.2(3)
O3 S4 O4 119.1(4)
O3 S4 N2 105.7(4)
O4 S4 N2 108.7(4)
O3 S4 C23 107.7(4)
O4 S4 C23 107.4(4)
N2 S4 C23 107.8(4)
O2 S1 O1 119.4(4)
O2 S1 N1 108.7(4)
O1 S1 N1 104.8(4)
O2 S1 C5 107.4(4)
O1 S1 C5 108.4(4)
N1 S1 C5 107.6(4)
O8 S8 O7 119.5(4)
O8 S8 N4 108.8(4)
O7 S8 N4 104.5(4)
O8 S8 C42 108.6(4)
O7 S8 C42 107.4(4)
N4 S8 C42 107.6(4)
C13 S3 S2 101.9(3)
C37 S7 S6 103.6(3)
C36 S6 S7 103.1(3)
C12 S2 S3 101.2(3)
C32 N3 S5 122.1(5)
C32 N3 H3 118.9
S5 N3 H3 118.9
C30 C29 C28 118.1(8)
C30 C29 S5 120.4(7)
C28 C29 S5 121.5(8)
C17 N2 S4 122.4(5)
C17 N2 H2 118.8
S4 N2 H2 118.8
C41 N4 S8 121.7(6)
C41 N4 H4 119.2
S8 N4 H4 119.2
C18 C23 C22 118.9(8)
C18 C23 S4 122.2(6)
C22 C23 S4 118.8(7)
C8 N1 S1 121.7(6)
C8 N1 H1 119.1
S1 N1 H1 119.1
C19 C18 C23 120.9(8)
C19 C18 H18 119.5
C23 C18 H18 119.5
N2 C17 C13 109.7(7)
N2 C17 C16 111.1(7)
C13 C17 C16 103.1(7)
N2 C17 H17 110.9
C13 C17 H17 110.9
C16 C17 H17 110.9
C21 C22 C23 118.3(8)
C21 C22 H22 120.9
C23 C22 H22 120.9
C21 C20 C19 117.7(8)
C21 C20 C24 121.0(9)
C19 C20 C24 121.3(9)
C10 C11 C12 105.3(7)
C10 C11 H11A 110.7
C12 C11 H11A 110.7
C10 C11 H11B 110.7
C12 C11 H11B 110.7
H11A C11 H11B 108.8
C43 C42 C47 118.3(9)
C43 C42 S8 121.6(8)
C47 C42 S8 120.1(8)
C14 C15 C16 106.4(7)
C14 C15 H15A 110.4
C16 C15 H15A 110.4
C14 C15 H15B 110.4
C16 C15 H15B 110.4
H15A C15 H15B 108.6
C36 C32 C33 104.4(8)
C36 C32 N3 104.8(8)
C33 C32 N3 110.8(8)
C36 C32 H32 112.1
C33 C32 H32 112.1
N3 C32 H32 112.1
C46 C45 C44 115.7(10)
C46 C45 C48 121.7(11)
C44 C45 C48 122.6(11)
C6 C5 C4 117.7(9)
C6 C5 S1 119.1(8)
C4 C5 S1 123.2(9)
C17 C13 C14 104.5(6)
C17 C13 S3 110.7(6)
C14 C13 S3 106.9(6)
C17 C13 H13 111.5
C14 C13 H13 111.5
S3 C13 H13 111.5
C3 C2 C7 116.2(12)
C3 C2 C1 120.4(13)
C7 C2 C1 123.3(12)
C15 C14 C13 106.5(7)
C15 C14 H14A 110.4
C13 C14 H14A 110.4
C15 C14 H14B 110.4
C13 C14 H14B 110.4
H14A C14 H14B 108.6
C20 C21 C22 122.1(8)
C20 C21 H21 119.0
C22 C21 H21 119.0
C32 C36 C35 105.5(7)
C32 C36 S6 106.8(7)
C35 C36 S6 107.2(7)
C32 C36 H36 112.3
C35 C36 H36 112.3
S6 C36 H36 112.3
C9 C10 C11 106.9(7)
C9 C10 H10A 110.3
C11 C10 H10A 110.3
C9 C10 H10B 110.3
C11 C10 H10B 110.3
H10A C10 H10B 108.6
C15 C16 C17 104.0(7)
C15 C16 H16A 111.0
C17 C16 H16A 111.0
C15 C16 H16B 111.0
C17 C16 H16B 111.0
H16A C16 H16B 109.0
C29 C28 C27 121.3(9)
C29 C28 H28 119.4
C27 C28 H28 119.4
C8 C12 C11 108.5(7)
C8 C12 S2 100.1(8)
C11 C12 S2 105.7(6)
C8 C12 H12 113.8
C11 C12 H12 113.8
S2 C12 H12 113.8
C42 C47 C46 120.5(9)
C42 C47 H47 119.7
C46 C47 H47 119.7
C45 C46 C47 121.6(10)
C45 C46 H46 119.2
C47 C46 H46 119.2
C31 C26 C27 119.7(10)
C31 C26 C25 120.0(12)
C27 C26 C25 120.4(12)
C7 C6 C5 121.1(10)
C7 C6 H6 119.4
C5 C6 H6 119.4
C41 C37 C38 104.4(8)
C41 C37 S7 110.9(7)
C38 C37 S7 107.2(7)
C41 C37 H37 111.3
C38 C37 H37 111.3
S7 C37 H37 111.3
N4 C41 C37 109.5(9)
N4 C41 C40 113.4(8)
C37 C41 C40 102.0(8)
N4 C41 H41 110.6
C37 C41 H41 110.6
C40 C41 H41 110.6
C18 C19 C20 122.1(8)
C18 C19 H19 119.0
C20 C19 H19 119.0
C3 C4 C5 120.1(10)
C3 C4 H4A 119.9
C5 C4 H4A 119.9
C20 C24 H24A 109.5
C20 C24 H24B 109.5
H24A C24 H24B 109.5
C20 C24 H24C 109.5
H24A C24 H24C 109.5
H24B C24 H24C 109.5
C12 C8 C9 104.3(8)
C12 C8 N1 97.4(9)
C9 C8 N1 112.8(9)
C12 C8 H8 113.6
C9 C8 H8 113.6
N1 C8 H8 113.6
C42 C43 C44 121.0(9)
C42 C43 H43 119.5
C44 C43 H43 119.5
C6 C7 C2 122.3(11)
C6 C7 H7 118.9
C2 C7 H7 118.9
C26 C27 C28 119.9(9)
C26 C27 H27 120.0
C28 C27 H27 120.0
C34 C35 C36 104.5(9)
C34 C35 H35A 110.8
C36 C35 H35A 110.8
C34 C35 H35B 110.8
C36 C35 H35B 110.8
H35A C35 H35B 108.9
C43 C44 C45 122.9(10)
C43 C44 H44 118.6
C45 C44 H44 118.6
C34 C33 C32 103.1(8)
C34 C33 H33A 111.1
C32 C33 H33A 111.1
C34 C33 H33B 111.1
C32 C33 H33B 111.1
H33A C33 H33B 109.1
C4 C3 C2 122.5(11)
C4 C3 H3A 118.8
C2 C3 H3A 118.8
C29 C30 C31 121.2(9)
C29 C30 H30 119.4
C31 C30 H30 119.4
C45 C48 H48A 109.5
C45 C48 H48B 109.5
H48A C48 H48B 109.5
C45 C48 H48C 109.5
H48A C48 H48C 109.5
H48B C48 H48C 109.5
C10 C9 C8 104.5(8)
C10 C9 H9A 110.8
C8 C9 H9A 110.8
C10 C9 H9B 110.8
C8 C9 H9B 110.8
H9A C9 H9B 108.9
C26 C31 C30 119.8(10)
C26 C31 H31 120.1
C30 C31 H31 120.1
C39 C38 C37 105.7(10)
C39 C38 H38A 110.6
C37 C38 H38A 110.6
C39 C38 H38B 110.6
C37 C38 H38B 110.6
H38A C38 H38B 108.7
C35 C34 C33 111.7(9)
C35 C34 H34A 109.3
C33 C34 H34A 109.3
C35 C34 H34B 109.3
C33 C34 H34B 109.3
H34A C34 H34B 107.9
C39 C40 C41 103.4(10)
C39 C40 H40A 111.1
C41 C40 H40A 111.1
C39 C40 H40B 111.1
C41 C40 H40B 111.1
H40A C40 H40B 109.0
C40 C39 C38 108.5(11)
C40 C39 H39A 110.0
C38 C39 H39A 110.0
C40 C39 H39B 110.0
C38 C39 H39B 110.0
H39A C39 H39B 108.4
C2 C1 H1A 109.5
C2 C1 H1B 109.5
H1A C1 H1B 109.5
C2 C1 H1C 109.5
H1A C1 H1C 109.5
H1B C1 H1C 109.5
C26 C25 H25A 109.5
C26 C25 H25B 109.5
H25A C25 H25B 109.5
C26 C25 H25C 109.5
H25A C25 H25C 109.5
H25B C25 H25C 109.5

loop_
_geom_bond_atom_site_label_1
_geom_bond_atom_site_label_2
_geom_bond_distance
S5 O6 1.424(5)
S5 O5 1.430(5)
S5 N3 1.573(6)
S5 C29 1.739(8)
S4 O3 1.431(6)
S4 O4 1.432(5)
S4 N2 1.593(6)
S4 C23 1.755(8)
S1 O2 1.417(6)
S1 O1 1.429(6)
S1 N1 1.596(7)
S1 C5 1.738(9)
S8 O8 1.419(6)
S8 O7 1.435(6)
S8 N4 1.593(7)
S8 C42 1.737(9)
S3 C13 1.843(8)
S3 S2 2.044(4)
S7 C37 1.851(9)
S7 S6 2.036(4)
S6 C36 1.907(9)
S2 C12 2.005(9)
N3 C32 1.549(11)
N3 H3 0.8600
C29 C30 1.356(10)
C29 C28 1.356(10)
N2 C17 1.477(10)
N2 H2 0.8600
N4 C41 1.487(11)
N4 H4 0.8600
C23 C18 1.373(10)
C23 C22 1.386(9)
N1 C8 1.591(13)
N1 H1 0.8600
C18 C19 1.333(10)
C18 H18 0.9300
C17 C13 1.496(10)
C17 C16 1.514(10)
C17 H17 0.9800
C22 C21 1.383(10)
C22 H22 0.9300
C20 C21 1.360(10)
C20 C19 1.365(10)
C20 C24 1.509(10)
C11 C10 1.502(10)
C11 C12 1.503(10)
C11 H11A 0.9700
C11 H11B 0.9700
C42 C43 1.338(11)
C42 C47 1.365(10)
C15 C14 1.488(10)
C15 C16 1.509(11)
C15 H15A 0.9700
C15 H15B 0.9700
C32 C36 1.440(11)
C32 C33 1.546(12)
C32 H32 0.9800
C45 C46 1.360(12)
C45 C44 1.376(12)
C45 C48 1.534(13)
C5 C6 1.381(11)
C5 C4 1.391(11)
C13 C14 1.541(9)
C13 H13 0.9800
C2 C3 1.377(13)
C2 C7 1.387(13)
C2 C1 1.508(14)
C14 H14A 0.9700
C14 H14B 0.9700
C21 H21 0.9300
C36 C35 1.511(11)
C36 H36 0.9800
C10 C9 1.483(11)
C10 H10A 0.9700
C10 H10B 0.9700
C16 H16A 0.9700
C16 H16B 0.9700
C28 C27 1.389(12)
C28 H28 0.9300
C12 C8 1.403(11)
C12 H12 0.9800
C47 C46 1.388(12)
C47 H47 0.9300
C46 H46 0.9300
C26 C31 1.352(13)
C26 C27 1.353(13)
C26 C25 1.545(13)
C6 C7 1.356(12)
C6 H6 0.9300
C37 C41 1.499(12)
C37 C38 1.524(11)
C37 H37 0.9800
C41 C40 1.557(13)
C41 H41 0.9800
C19 H19 0.9300
C4 C3 1.372(13)
C4 H4A 0.9300
C24 H24A 0.9600
C24 H24B 0.9600
C24 H24C 0.9600
C8 C9 1.545(11)
C8 H8 0.9800
C43 C44 1.358(12)
C43 H43 0.9300
C7 H7 0.9300
C27 H27 0.9300
C35 C34 1.429(13)
C35 H35A 0.9700
C35 H35B 0.9700
C44 H44 0.9300
C33 C34 1.451(14)
C33 H33A 0.9700
C33 H33B 0.9700
C3 H3A 0.9300
C30 C31 1.393(12)
C30 H30 0.9300
C48 H48A 0.9600
C48 H48B 0.9600
C48 H48C 0.9600
C9 H9A 0.9700
C9 H9B 0.9700
C31 H31 0.9300
C38 C39 1.492(15)
C38 H38A 0.9700
C38 H38B 0.9700
C34 H34A 0.9700
C34 H34B 0.9700
C40 C39 1.475(15)
C40 H40A 0.9700
C40 H40B 0.9700
C39 H39A 0.9700
C39 H39B 0.9700
C1 H1A 0.9600
C1 H1B 0.9600
C1 H1C 0.9600
C25 H25A 0.9600
C25 H25B 0.9600
C25 H25C 0.9600

loop_
_geom_torsion_atom_site_label_1
_geom_torsion_atom_site_label_2
_geom_torsion_atom_site_label_3
_geom_torsion_atom_site_label_4
_geom_torsion
C37 S7 S6 C36 -87.2(5)
C13 S3 S2 C12 88.2(4)
O6 S5 N3 C32 -164.2(6)
O5 S5 N3 C32 -35.7(7)
C29 S5 N3 C32 80.0(7)
O6 S5 C29 C30 -44.5(8)
O5 S5 C29 C30 -174.3(7)
N3 S5 C29 C30 68.9(8)
O6 S5 C29 C28 136.3(7)
O5 S5 C29 C28 6.5(8)
N3 S5 C29 C28 -110.3(7)
O3 S4 N2 C17 169.7(6)
O4 S4 N2 C17 40.8(7)
C23 S4 N2 C17 -75.3(7)
O8 S8 N4 C41 -37.4(8)
O7 S8 N4 C41 -166.0(7)
C42 S8 N4 C41 80.0(8)
O3 S4 C23 C18 60.4(7)
O4 S4 C23 C18 -170.2(7)
N2 S4 C23 C18 -53.3(8)
O3 S4 C23 C22 -117.0(6)
O4 S4 C23 C22 12.3(7)
N2 S4 C23 C22 129.3(6)
O2 S1 N1 C8 32.8(8)
O1 S1 N1 C8 161.5(7)
C5 S1 N1 C8 -83.2(8)
C22 C23 C18 C19 -0.1(13)
S4 C23 C18 C19 -177.5(7)
S4 N2 C17 C13 118.8(6)
S4 N2 C17 C16 -127.8(6)
C18 C23 C22 C21 -0.3(12)
S4 C23 C22 C21 177.2(6)
O8 S8 C42 C43 176.6(8)
O7 S8 C42 C43 -52.9(9)
N4 S8 C42 C43 59.0(9)
O8 S8 C42 C47 -4.2(8)
O7 S8 C42 C47 126.3(7)
N4 S8 C42 C47 -121.8(7)
S5 N3 C32 C36 -108.9(7)
S5 N3 C32 C33 139.1(7)
O2 S1 C5 C6 178.0(6)
O1 S1 C5 C6 47.7(7)
N1 S1 C5 C6 -65.1(7)
O2 S1 C5 C4 0.2(8)
O1 S1 C5 C4 -130.1(7)
N1 S1 C5 C4 117.1(7)
N2 C17 C13 C14 83.2(8)
C16 C17 C13 C14 -35.2(9)
N2 C17 C13 S3 -162.0(5)
C16 C17 C13 S3 79.6(7)
S2 S3 C13 C17 67.9(6)
S2 S3 C13 C14 -178.8(5)
C16 C15 C14 C13 6.2(9)
C17 C13 C14 C15 18.2(9)
S3 C13 C14 C15 -99.2(7)
C19 C20 C21 C22 1.2(12)
C24 C20 C21 C22 179.4(7)
C23 C22 C21 C20 -0.3(12)
C33 C32 C36 C35 33.3(11)
N3 C32 C36 C35 -83.2(9)
C33 C32 C36 S6 -80.5(8)
N3 C32 C36 S6 162.9(5)
S7 S6 C36 C32 -74.6(6)
S7 S6 C36 C35 172.7(6)
C12 C11 C10 C9 1.0(10)
C14 C15 C16 C17 -28.0(10)
N2 C17 C16 C15 -78.1(8)
C13 C17 C16 C15 39.3(9)
C30 C29 C28 C27 2.5(13)
S5 C29 C28 C27 -178.3(7)
C10 C11 C12 C8 19.9(11)
C10 C11 C12 S2 -86.7(7)
S3 S2 C12 C8 78.3(6)
S3 S2 C12 C11 -169.1(5)
C43 C42 C47 C46 -0.6(14)
S8 C42 C47 C46 -179.8(7)
C44 C45 C46 C47 0.0(14)
C48 C45 C46 C47 -178.8(9)
C42 C47 C46 C45 0.0(15)
C4 C5 C6 C7 -0.7(13)
S1 C5 C6 C7 -178.7(7)
S6 S7 C37 C41 -62.9(7)
S6 S7 C37 C38 -176.3(7)
S8 N4 C41 C37 -113.7(7)
S8 N4 C41 C40 133.1(9)
C38 C37 C41 N4 -82.5(9)
S7 C37 C41 N4 162.3(6)
C38 C37 C41 C40 37.9(11)
S7 C37 C41 C40 -77.3(9)
C23 C18 C19 C20 1.1(14)
C21 C20 C19 C18 -1.6(13)
C24 C20 C19 C18 -179.8(8)
C6 C5 C4 C3 -0.1(13)
S1 C5 C4 C3 177.7(7)
C11 C12 C8 C9 -31.6(12)
S2 C12 C8 C9 78.9(9)
C11 C12 C8 N1 84.2(8)
S2 C12 C8 N1 -165.3(5)
S1 N1 C8 C12 97.4(8)
S1 N1 C8 C9 -153.7(7)
C47 C42 C43 C44 1.2(16)
S8 C42 C43 C44 -179.6(9)
C5 C6 C7 C2 -0.4(15)
C3 C2 C7 C6 2.4(15)
C1 C2 C7 C6 179.8(10)
C31 C26 C27 C28 0.7(17)
C25 C26 C27 C28 -178.8(9)
C29 C28 C27 C26 -1.7(15)
C32 C36 C35 C34 -27.2(12)
S6 C36 C35 C34 86.3(9)
C42 C43 C44 C45 -1.3(19)
C46 C45 C44 C43 0.6(16)
C48 C45 C44 C43 179.5(11)
C36 C32 C33 C34 -26.9(12)
N3 C32 C33 C34 85.4(10)
C5 C4 C3 C2 2.2(16)
C7 C2 C3 C4 -3.3(16)
C1 C2 C3 C4 179.2(10)
C28 C29 C30 C31 -2.3(14)
S5 C29 C30 C31 178.5(8)
C11 C10 C9 C8 -19.2(11)
C12 C8 C9 C10 31.5(12)
N1 C8 C9 C10 -73.0(11)
C27 C26 C31 C30 -0.4(18)
C25 C26 C31 C30 179.1(10)
C29 C30 C31 C26 1.2(17)
C41 C37 C38 C39 -24.2(12)
S7 C37 C38 C39 93.6(9)
C36 C35 C34 C33 9.7(14)
C32 C33 C34 C35 10.1(14)
N4 C41 C40 C39 79.6(12)
C37 C41 C40 C39 -38.0(13)
C41 C40 C39 C38 23.6(15)
C37 C38 C39 C40 -0.3(15)
